data_7127816
loop_
_publ_author_name
'de Bruin-Dickason, Caspar N'
'Rosengarten, Christopher A.'
'Deacon, Glen B.'
'Jones, Cameron'

_publ_section_title
;
 Enantiopure dimagnesium(i) and magnesium(ii) hydride complexes
 incorporating chiral amidinate or \b-diketiminate ligands.
;
_journal_issue 13
_journal_name_full 'Chemical communications (Cambridge, England)'
_journal_page_first 1599
_journal_page_last 1602
_journal_paper_doi 10.1039/d0cc07947b
_journal_volume 57
_journal_year 2021
_chemical_formula_sum 'C50 H66 Mg2 N4'
_chemical_formula_weight 771.68
_space_group_crystal_system triclinic
_space_group_IT_number 1
_space_group_name_Hall 'P 1'
_space_group_name_H-M_alt 'P 1'
_atom_sites_solution_hydrogens geom
_audit_creation_method SHELXL-2016/6
_audit_update_record
;
2020-12-03 deposited with the CCDC.	2021-01-12 downloaded from the CCDC.
;
_cell_angle_alpha 109.948(2)
_cell_angle_beta 97.6830(10)
_cell_angle_gamma 99.6260(10)
_cell_formula_units_Z 1
_cell_length_a 9.34820(10)
_cell_length_b 11.4823(2)
_cell_length_c 12.0801(2)
_cell_measurement_reflns_used 24580
_cell_measurement_temperature 123(2)
_cell_measurement_theta_max 31.1430
_cell_measurement_theta_min 3.6030
_cell_volume 1175.98(4)
_computing_cell_refinement 'CrysAlisPro 1.171.39.46 (Rigaku OD, 2018)'
_computing_data_collection 'CrysAlisPro 1.171.39.46 (Rigaku OD, 2018)'
_computing_data_reduction 'CrysAlisPro 1.171.39.46 (Rigaku OD, 2018)'
_computing_molecular_graphics xseed
_computing_publication_material Ciftab
_computing_structure_refinement 'SHELXL-2016/6 (Sheldrick, 2016)'
_computing_structure_solution 'SHELXT 2014/5 (Sheldrick, 2014)'
_diffrn_ambient_temperature 123(2)
_diffrn_measured_fraction_theta_full 0.997
_diffrn_measured_fraction_theta_max 0.998
_diffrn_measurement_device_type 'XtaLAB Synergy, Dualflex, HyPix'
_diffrn_radiation_type MoK\a
_diffrn_radiation_wavelength 0.71073
_diffrn_reflns_av_R_equivalents 0.0258
_diffrn_reflns_av_unetI/netI 0.0211
_diffrn_reflns_Laue_measured_fraction_full 0.997
_diffrn_reflns_Laue_measured_fraction_max 0.998
_diffrn_reflns_limit_h_max 11
_diffrn_reflns_limit_h_min -11
_diffrn_reflns_limit_k_max 13
_diffrn_reflns_limit_k_min -13
_diffrn_reflns_limit_l_max 14
_diffrn_reflns_limit_l_min -14
_diffrn_reflns_number 35181
_diffrn_reflns_point_group_measured_fraction_full 0.967
_diffrn_reflns_point_group_measured_fraction_max 0.967
_diffrn_reflns_theta_full 25.242
_diffrn_reflns_theta_max 25.499
_diffrn_reflns_theta_min 3.341
_diffrn_source 'micro-focus sealed X-ray tube'
_exptl_absorpt_coefficient_mu 0.087
_exptl_absorpt_correction_T_max 1.00000
_exptl_absorpt_correction_T_min 0.94449
_exptl_absorpt_correction_type multi-scan
_exptl_absorpt_process_details
;
CrysAlisPro 1.171.39.46 (Rigaku Oxford Diffraction, 2018)
Empirical absorption correction using spherical harmonics,
 implemented in SCALE3 ABSPACK scaling algorithm.
;
_exptl_crystal_colour yellow
_exptl_crystal_density_diffrn 1.090
_exptl_crystal_description block
_exptl_crystal_F_000 418
_exptl_crystal_size_max 0.240
_exptl_crystal_size_mid 0.210
_exptl_crystal_size_min 0.160
_refine_diff_density_max 0.212
_refine_diff_density_min -0.171
_refine_diff_density_rms 0.029
_refine_ls_abs_structure_details
;
 Flack x determined using 3849 quotients [(I+)-(I-)]/[(I+)+(I-)]
 (Parsons, Flack and Wagner, Acta Cryst. B69 (2013) 249-259).
;
_refine_ls_abs_structure_Flack 0.05(5)
_refine_ls_extinction_method none
_refine_ls_goodness_of_fit_ref 1.029
_refine_ls_hydrogen_treatment constr
_refine_ls_matrix_type full
_refine_ls_number_parameters 519
_refine_ls_number_reflns 8512
_refine_ls_number_restraints 3
_refine_ls_restrained_S_all 1.029
_refine_ls_R_factor_all 0.0287
_refine_ls_R_factor_gt 0.0278
_refine_ls_shift/su_max 0.000
_refine_ls_shift/su_mean 0.000
_refine_ls_structure_factor_coef Fsqd
_refine_ls_weighting_details 'w=1/[\s^2^(Fo^2^)+(0.0473P)^2^+0.1623P] where P=(Fo^2^+2Fc^2^)/3'
_refine_ls_weighting_scheme calc
_refine_ls_wR_factor_gt 0.0755
_refine_ls_wR_factor_ref 0.0760
_reflns_Friedel_coverage 0.939
_reflns_Friedel_fraction_full 0.937
_reflns_Friedel_fraction_max 0.936
_reflns_number_gt 8279
_reflns_number_total 8512
_reflns_threshold_expression 'I > 2\s(I)'
_cod_data_source_file d0cc07947b2.cif
_cod_data_source_block Cj1477
_cod_depositor_comments 'Adding full bibliography for 7127812--7127817.cif.'
_cod_original_cell_volume 1175.98(3)
_cod_database_code 7127816
_shelx_shelxl_version_number 2016/6
_shelx_space_group_comment
;
The symmetry employed for this shelxl refinement is uniquely defined
by the following loop, which should always be used as a source of
symmetry information in preference to the above space-group names.
They are only intended as comments.
;
_shelx_estimated_absorpt_t_min 0.979
_shelx_estimated_absorpt_t_max 0.986

loop_
_space_group_symop_operation_xyz
'x, y, z'

loop_
_atom_site_label
_atom_site_type_symbol
_atom_site_fract_x
_atom_site_fract_y
_atom_site_fract_z
_atom_site_U_iso_or_equiv
_atom_site_adp_type
_atom_site_occupancy
_atom_site_site_symmetry_order
_atom_site_calc_flag
_atom_site_refinement_flags_posn
_atom_site_refinement_flags_adp
_atom_site_refinement_flags_occupancy
_atom_site_disorder_assembly
_atom_site_disorder_group
Mg1 Mg 0.96058(6) 0.35127(6) 0.23770(5) 0.01805(15) Uani 1 1 d . . . . .
N1 N 0.98127(18) 0.23526(15) 0.33266(14) 0.0175(3) Uani 1 1 d . . . . .
C1 C 0.8580(2) 0.12008(17) 0.28794(17) 0.0191(4) Uani 1 1 d . . . . .
H1 H 0.788146 0.133162 0.225277 0.023 Uiso 1 1 calc R U . . .
Mg2 Mg 0.75106(6) 0.34275(5) 0.03869(5) 0.01799(15) Uani 1 1 d . . . . .
N2 N 1.14243(17) 0.48585(15) 0.34986(14) 0.0164(3) Uani 1 1 d . . . . .
C2 C 0.9069(2) -0.00055(19) 0.2191(2) 0.0283(5) Uani 1 1 d . . . . .
H2A H 0.966644 -0.025894 0.276206 0.042 Uiso 1 1 calc R U . . .
H2B H 0.966082 0.016285 0.162853 0.042 Uiso 1 1 calc R U . . .
H2C H 0.819208 -0.069209 0.174331 0.042 Uiso 1 1 calc R U . . .
N3 N 0.69568(18) 0.45869(15) -0.05201(15) 0.0173(3) Uani 1 1 d . . . . .
C3 C 0.7661(2) 0.1086(2) 0.38062(19) 0.0239(4) Uani 1 1 d . . . . .
N4 N 0.57220(17) 0.19764(15) -0.06218(14) 0.0168(3) Uani 1 1 d . . . . .
C4 C 0.7517(3) 0.2169(2) 0.4713(2) 0.0312(5) Uani 1 1 d . . . . .
H4 H 0.807256 0.297953 0.480270 0.037 Uiso 1 1 calc R U . . .
C5 C 0.6571(3) 0.2082(3) 0.5490(2) 0.0458(7) Uani 1 1 d . . . . .
H5 H 0.648156 0.283188 0.610281 0.055 Uiso 1 1 calc R U . . .
C6 C 0.5759(3) 0.0911(4) 0.5375(2) 0.0548(9) Uani 1 1 d . . . . .
H6 H 0.511002 0.085225 0.590533 0.066 Uiso 1 1 calc R U . . .
C7 C 0.5899(3) -0.0168(3) 0.4489(2) 0.0493(8) Uani 1 1 d . . . . .
H7 H 0.534336 -0.097557 0.440839 0.059 Uiso 1 1 calc R U . . .
C8 C 0.6845(3) -0.0090(2) 0.3710(2) 0.0347(5) Uani 1 1 d . . . . .
H8 H 0.693612 -0.084543 0.310565 0.042 Uiso 1 1 calc R U . . .
C9 C 1.0925(2) 0.25414(18) 0.42123(17) 0.0184(4) Uani 1 1 d . . . . .
C10 C 1.1053(2) 0.1605(2) 0.48424(19) 0.0261(4) Uani 1 1 d . . . . .
H10A H 1.179911 0.113202 0.456285 0.039 Uiso 1 1 calc R U . . .
H10B H 1.009230 0.100888 0.465512 0.039 Uiso 1 1 calc R U . . .
H10C H 1.134921 0.207269 0.571414 0.039 Uiso 1 1 calc R U . . .
C11 C 1.2115(2) 0.36260(19) 0.46633(18) 0.0200(4) Uani 1 1 d . . . . .
H11 H 1.288044 0.362278 0.526387 0.024 Uiso 1 1 calc R U . . .
C12 C 1.2334(2) 0.47029(19) 0.43579(17) 0.0182(4) Uani 1 1 d . . . . .
C13 C 1.3701(2) 0.5749(2) 0.5074(2) 0.0279(5) Uani 1 1 d . . . . .
H13A H 1.339891 0.648891 0.559501 0.042 Uiso 1 1 calc R U . . .
H13B H 1.424810 0.599388 0.452052 0.042 Uiso 1 1 calc R U . . .
H13C H 1.433734 0.543852 0.556974 0.042 Uiso 1 1 calc R U . . .
C14 C 1.1709(2) 0.60628(18) 0.33564(17) 0.0173(4) Uani 1 1 d . . . . .
C15 C 1.1117(2) 0.70522(18) 0.40512(17) 0.0195(4) Uani 1 1 d . . . . .
C16 C 1.1359(2) 0.82025(19) 0.3875(2) 0.0251(4) Uani 1 1 d . . . . .
H16 H 1.098464 0.888443 0.434851 0.030 Uiso 1 1 calc R U . . .
C17 C 1.2137(2) 0.8366(2) 0.3019(2) 0.0278(5) Uani 1 1 d . . . . .
H17 H 1.229622 0.915544 0.291043 0.033 Uiso 1 1 calc R U . . .
C18 C 1.2681(2) 0.7379(2) 0.2325(2) 0.0262(5) Uani 1 1 d . . . . .
H18 H 1.319634 0.749248 0.172935 0.031 Uiso 1 1 calc R U . . .
C19 C 1.2488(2) 0.6220(2) 0.24790(18) 0.0208(4) Uani 1 1 d . . . . .
C20 C 1.3130(2) 0.5163(2) 0.1709(2) 0.0260(4) Uani 1 1 d . . . . .
H20 H 1.292856 0.443229 0.198079 0.031 Uiso 1 1 calc R U . . .
C21 C 1.4809(3) 0.5590(3) 0.1874(3) 0.0429(6) Uani 1 1 d . . . . .
H21A H 1.503752 0.631369 0.162133 0.064 Uiso 1 1 calc R U . . .
H21B H 1.519207 0.488576 0.138430 0.064 Uiso 1 1 calc R U . . .
H21C H 1.527282 0.584537 0.272379 0.064 Uiso 1 1 calc R U . . .
C22 C 1.2384(3) 0.4694(3) 0.0383(2) 0.0440(7) Uani 1 1 d . . . . .
H22A H 1.281910 0.401704 -0.008924 0.066 Uiso 1 1 calc R U . . .
H22B H 1.253316 0.540141 0.009982 0.066 Uiso 1 1 calc R U . . .
H22C H 1.131935 0.436197 0.028600 0.066 Uiso 1 1 calc R U . . .
C23 C 1.0198(2) 0.68749(19) 0.49603(18) 0.0231(4) Uani 1 1 d . . . . .
H23 H 1.042644 0.613965 0.515827 0.028 Uiso 1 1 calc R U . . .
C24 C 0.8543(3) 0.6542(3) 0.4404(2) 0.0386(6) Uani 1 1 d . . . . .
H24A H 0.830726 0.575212 0.369229 0.058 Uiso 1 1 calc R U . . .
H24B H 0.829712 0.723280 0.416868 0.058 Uiso 1 1 calc R U . . .
H24C H 0.796563 0.642744 0.499400 0.058 Uiso 1 1 calc R U . . .
C25 C 1.0553(3) 0.8035(2) 0.6135(2) 0.0377(6) Uani 1 1 d . . . . .
H25A H 1.027428 0.875667 0.597403 0.056 Uiso 1 1 calc R U . . .
H25B H 1.161811 0.825292 0.647731 0.056 Uiso 1 1 calc R U . . .
H25C H 0.999603 0.784041 0.670599 0.056 Uiso 1 1 calc R U . . .
C26 C 0.7922(2) 0.58730(18) -0.01693(17) 0.0192(4) Uani 1 1 d . . . . .
H26 H 0.728325 0.644497 -0.031460 0.023 Uiso 1 1 calc R U . . .
C27 C 0.8599(2) 0.63900(18) 0.11745(17) 0.0222(4) Uani 1 1 d . . . . .
H27A H 0.925863 0.586195 0.133752 0.033 Uiso 1 1 calc R U . . .
H27B H 0.780690 0.637212 0.162812 0.033 Uiso 1 1 calc R U . . .
H27C H 0.916701 0.726774 0.142050 0.033 Uiso 1 1 calc R U . . .
C28 C 0.9130(2) 0.5893(2) -0.09067(18) 0.0220(4) Uani 1 1 d . . . . .
C29 C 1.0144(3) 0.7042(2) -0.0655(2) 0.0319(5) Uani 1 1 d . . . . .
H29 H 1.006023 0.779445 -0.004212 0.038 Uiso 1 1 calc R U . . .
C30 C 1.1267(3) 0.7094(3) -0.1289(2) 0.0411(6) Uani 1 1 d . . . . .
H30 H 1.195627 0.787762 -0.109781 0.049 Uiso 1 1 calc R U . . .
C31 C 1.1394(3) 0.6017(3) -0.2195(2) 0.0427(6) Uani 1 1 d . . . . .
H31 H 1.216496 0.605749 -0.262840 0.051 Uiso 1 1 calc R U . . .
C32 C 1.0392(3) 0.4879(3) -0.2467(2) 0.0400(6) Uani 1 1 d . . . . .
H32 H 1.046818 0.413497 -0.309534 0.048 Uiso 1 1 calc R U . . .
C33 C 0.9268(3) 0.4819(2) -0.1823(2) 0.0300(5) Uani 1 1 d . . . . .
H33 H 0.858724 0.403094 -0.201389 0.036 Uiso 1 1 calc R U . . .
C34 C 0.5776(2) 0.42413(19) -0.14021(17) 0.0189(4) Uani 1 1 d . . . . .
C35 C 0.5418(3) 0.5138(2) -0.2023(2) 0.0286(5) Uani 1 1 d . . . . .
H35A H 0.630199 0.547256 -0.227258 0.043 Uiso 1 1 calc R U . . .
H35B H 0.510193 0.584538 -0.146531 0.043 Uiso 1 1 calc R U . . .
H35C H 0.461822 0.467574 -0.273274 0.043 Uiso 1 1 calc R U . . .
C36 C 0.4750(2) 0.3062(2) -0.18336(17) 0.0207(4) Uani 1 1 d . . . . .
H36 H 0.396116 0.295568 -0.246915 0.025 Uiso 1 1 calc R U . . .
C37 C 0.4704(2) 0.20196(19) -0.14774(18) 0.0194(4) Uani 1 1 d . . . . .
C38 C 0.3413(2) 0.0883(2) -0.2136(2) 0.0283(5) Uani 1 1 d . . . . .
H38A H 0.282139 0.073774 -0.156452 0.042 Uiso 1 1 calc R U . . .
H38B H 0.379110 0.012695 -0.251001 0.042 Uiso 1 1 calc R U . . .
H38C H 0.279168 0.104977 -0.276018 0.042 Uiso 1 1 calc R U . . .
C39 C 0.5553(2) 0.08449(18) -0.03394(17) 0.0178(4) Uani 1 1 d . . . . .
C40 C 0.4787(2) 0.07565(19) 0.05628(18) 0.0211(4) Uani 1 1 d . . . . .
C41 C 0.4711(2) -0.0324(2) 0.0864(2) 0.0266(5) Uani 1 1 d . . . . .
H41 H 0.420069 -0.039510 0.147520 0.032 Uiso 1 1 calc R U . . .
C42 C 0.5369(3) -0.1288(2) 0.0282(2) 0.0291(5) Uani 1 1 d . . . . .
H42 H 0.530062 -0.201841 0.049068 0.035 Uiso 1 1 calc R U . . .
C43 C 0.6123(2) -0.1192(2) -0.0600(2) 0.0271(4) Uani 1 1 d . . . . .
H43 H 0.657481 -0.185931 -0.099078 0.033 Uiso 1 1 calc R U . . .
C44 C 0.6237(2) -0.01330(19) -0.09299(18) 0.0213(4) Uani 1 1 d . . . . .
C45 C 0.7095(3) -0.0056(2) -0.18944(19) 0.0263(4) Uani 1 1 d . . . . .
H45 H 0.688186 0.066620 -0.212325 0.032 Uiso 1 1 calc R U . . .
C46 C 0.8769(3) 0.0234(3) -0.1401(2) 0.0405(6) Uani 1 1 d . . . . .
H46A H 0.901230 -0.047444 -0.119514 0.061 Uiso 1 1 calc R U . . .
H46B H 0.905448 0.101579 -0.067988 0.061 Uiso 1 1 calc R U . . .
H46C H 0.930758 0.034536 -0.201364 0.061 Uiso 1 1 calc R U . . .
C47 C 0.6635(3) -0.1269(2) -0.3035(2) 0.0404(6) Uani 1 1 d . . . . .
H47A H 0.556347 -0.145188 -0.333778 0.061 Uiso 1 1 calc R U . . .
H47B H 0.688668 -0.198333 -0.284445 0.061 Uiso 1 1 calc R U . . .
H47C H 0.716082 -0.114537 -0.364987 0.061 Uiso 1 1 calc R U . . .
C48 C 0.4038(2) 0.1794(2) 0.1218(2) 0.0264(5) Uani 1 1 d . . . . .
H48 H 0.411251 0.243539 0.082676 0.032 Uiso 1 1 calc R U . . .
C49 C 0.2398(3) 0.1262(3) 0.1120(3) 0.0472(7) Uani 1 1 d . . . . .
H49A H 0.229628 0.067091 0.154393 0.071 Uiso 1 1 calc R U . . .
H49B H 0.191505 0.081065 0.027025 0.071 Uiso 1 1 calc R U . . .
H49C H 0.192791 0.196203 0.148235 0.071 Uiso 1 1 calc R U . . .
C50 C 0.4813(3) 0.2474(3) 0.2538(2) 0.0404(6) Uani 1 1 d . . . . .
H50A H 0.585150 0.285410 0.259080 0.061 Uiso 1 1 calc R U . . .
H50B H 0.476704 0.186024 0.293877 0.061 Uiso 1 1 calc R U . . .
H50C H 0.431719 0.314307 0.293196 0.061 Uiso 1 1 calc R U . . .

loop_
_atom_site_aniso_label
_atom_site_aniso_U_11
_atom_site_aniso_U_22
_atom_site_aniso_U_33
_atom_site_aniso_U_23
_atom_site_aniso_U_13
_atom_site_aniso_U_12
Mg1 0.0190(3) 0.0151(3) 0.0190(3) 0.0081(3) -0.0014(2) 0.0014(2)
N1 0.0172(8) 0.0147(8) 0.0198(8) 0.0068(6) 0.0026(6) 0.0023(6)
C1 0.0196(10) 0.0153(9) 0.0217(9) 0.0084(7) 0.0005(7) 0.0013(7)
Mg2 0.0180(3) 0.0153(3) 0.0190(3) 0.0076(3) -0.0019(3) 0.0011(2)
N2 0.0170(8) 0.0149(8) 0.0174(8) 0.0072(7) 0.0026(6) 0.0024(6)
C2 0.0259(11) 0.0170(10) 0.0354(11) 0.0035(9) 0.0042(9) 0.0024(8)
N3 0.0183(8) 0.0156(8) 0.0185(8) 0.0076(6) 0.0025(6) 0.0035(6)
C3 0.0194(10) 0.0303(11) 0.0222(10) 0.0139(9) -0.0004(8) 0.0011(8)
N4 0.0170(8) 0.0150(8) 0.0183(8) 0.0073(6) 0.0017(6) 0.0023(6)
C4 0.0281(11) 0.0368(13) 0.0249(11) 0.0090(10) 0.0043(9) 0.0039(9)
C5 0.0359(14) 0.0679(19) 0.0260(12) 0.0093(12) 0.0082(10) 0.0074(13)
C6 0.0338(14) 0.094(2) 0.0295(13) 0.0267(15) 0.0060(11) -0.0109(14)
C7 0.0406(15) 0.0659(19) 0.0338(14) 0.0281(14) -0.0016(11) -0.0203(13)
C8 0.0351(13) 0.0353(13) 0.0287(11) 0.0167(10) -0.0024(9) -0.0087(10)
C9 0.0217(10) 0.0158(9) 0.0197(9) 0.0082(8) 0.0042(8) 0.0063(7)
C10 0.0293(11) 0.0211(10) 0.0270(10) 0.0134(9) -0.0040(8) 0.0016(8)
C11 0.0199(10) 0.0216(10) 0.0208(9) 0.0113(8) 0.0005(8) 0.0064(8)
C12 0.0161(9) 0.0172(9) 0.0183(9) 0.0054(7) 0.0009(7) 0.0010(7)
C13 0.0250(11) 0.0258(11) 0.0297(11) 0.0150(9) -0.0064(9) -0.0034(8)
C14 0.0147(9) 0.0157(9) 0.0197(9) 0.0073(7) -0.0018(7) 0.0012(7)
C15 0.0183(9) 0.0163(9) 0.0207(9) 0.0062(8) -0.0011(7) 0.0008(7)
C16 0.0260(11) 0.0153(9) 0.0322(11) 0.0078(8) 0.0031(8) 0.0040(8)
C17 0.0234(11) 0.0202(10) 0.0433(13) 0.0189(10) 0.0037(9) 0.0017(8)
C18 0.0203(10) 0.0285(11) 0.0363(12) 0.0205(9) 0.0076(9) 0.0034(8)
C19 0.0140(9) 0.0239(10) 0.0263(10) 0.0127(8) 0.0024(8) 0.0036(7)
C20 0.0239(11) 0.0297(11) 0.0329(11) 0.0175(10) 0.0126(9) 0.0104(9)
C21 0.0272(13) 0.0501(16) 0.0654(18) 0.0285(14) 0.0227(12) 0.0202(11)
C22 0.0503(16) 0.0511(16) 0.0342(13) 0.0102(12) 0.0153(12) 0.0281(13)
C23 0.0284(11) 0.0181(10) 0.0215(10) 0.0051(8) 0.0067(8) 0.0056(8)
C24 0.0285(12) 0.0528(16) 0.0296(12) 0.0093(11) 0.0110(10) 0.0053(11)
C25 0.0526(15) 0.0260(12) 0.0269(12) 0.0019(9) 0.0078(11) 0.0066(11)
C26 0.0209(10) 0.0146(9) 0.0226(10) 0.0086(7) 0.0020(8) 0.0035(7)
C27 0.0242(10) 0.0165(9) 0.0228(10) 0.0054(8) 0.0032(8) 0.0018(7)
C28 0.0214(10) 0.0247(10) 0.0207(9) 0.0125(8) -0.0006(8) 0.0024(8)
C29 0.0327(12) 0.0299(12) 0.0311(12) 0.0147(10) 0.0030(9) -0.0022(9)
C30 0.0351(14) 0.0495(15) 0.0385(13) 0.0254(12) 0.0041(10) -0.0072(11)
C31 0.0294(13) 0.0715(19) 0.0386(14) 0.0339(14) 0.0131(10) 0.0084(12)
C32 0.0418(14) 0.0507(16) 0.0311(12) 0.0160(11) 0.0139(11) 0.0132(12)
C33 0.0302(12) 0.0310(12) 0.0281(11) 0.0108(9) 0.0064(9) 0.0050(9)
C34 0.0202(10) 0.0201(10) 0.0175(9) 0.0082(8) 0.0027(7) 0.0060(7)
C35 0.0310(11) 0.0241(11) 0.0290(11) 0.0147(9) -0.0065(9) 0.0018(9)
C36 0.0172(9) 0.0235(10) 0.0187(9) 0.0081(8) -0.0021(7) 0.0020(8)
C37 0.0178(9) 0.0201(10) 0.0192(9) 0.0071(8) 0.0035(7) 0.0021(7)
C38 0.0219(10) 0.0278(11) 0.0300(11) 0.0140(9) -0.0067(8) -0.0052(8)
C39 0.0141(9) 0.0155(9) 0.0202(9) 0.0067(8) -0.0018(7) -0.0018(7)
C40 0.0156(9) 0.0215(10) 0.0262(10) 0.0113(8) 0.0015(8) 0.0011(8)
C41 0.0224(11) 0.0280(11) 0.0324(11) 0.0168(9) 0.0062(9) 0.0008(8)
C42 0.0318(12) 0.0197(10) 0.0391(12) 0.0181(9) 0.0034(9) 0.0021(8)
C43 0.0297(11) 0.0175(10) 0.0320(11) 0.0075(8) 0.0045(9) 0.0054(8)
C44 0.0205(10) 0.0179(9) 0.0227(10) 0.0065(8) 0.0012(8) 0.0017(7)
C45 0.0315(12) 0.0209(10) 0.0256(10) 0.0070(8) 0.0078(9) 0.0058(8)
C46 0.0295(13) 0.0461(15) 0.0388(13) 0.0059(11) 0.0145(10) 0.0053(10)
C47 0.0516(15) 0.0340(13) 0.0282(12) 0.0033(10) 0.0104(11) 0.0060(11)
C48 0.0255(11) 0.0318(12) 0.0329(11) 0.0198(10) 0.0142(9) 0.0131(9)
C49 0.0266(13) 0.0586(18) 0.0699(19) 0.0334(15) 0.0198(13) 0.0176(12)
C50 0.0425(15) 0.0470(15) 0.0361(13) 0.0126(12) 0.0139(11) 0.0232(12)

loop_
_atom_type_symbol
_atom_type_description
_atom_type_scat_dispersion_real
_atom_type_scat_dispersion_imag
_atom_type_scat_source
C C 0.0033 0.0016 'International Tables Vol C Tables 4.2.6.8 and 6.1.1.4'
H H 0.0000 0.0000 'International Tables Vol C Tables 4.2.6.8 and 6.1.1.4'
N N 0.0061 0.0033 'International Tables Vol C Tables 4.2.6.8 and 6.1.1.4'
Mg Mg 0.0486 0.0363 'International Tables Vol C Tables 4.2.6.8 and 6.1.1.4'

loop_
_geom_angle_atom_site_label_1
_geom_angle_atom_site_label_2
_geom_angle_atom_site_label_3
_geom_angle
_geom_angle_site_symmetry_1
_geom_angle_site_symmetry_3
_geom_angle_publ_flag
N2 Mg1 N1 91.80(7) . . ?
N2 Mg1 Mg2 133.09(5) . . ?
N1 Mg1 Mg2 134.97(5) . . ?
C9 N1 C1 121.66(16) . . ?
C9 N1 Mg1 125.72(13) . . ?
C1 N1 Mg1 112.57(12) . . ?
N1 C1 C3 114.36(16) . . ?
N1 C1 C2 112.29(16) . . ?
C3 C1 C2 115.39(16) . . ?
N1 C1 H1 104.4 . . ?
C3 C1 H1 104.4 . . ?
C2 C1 H1 104.4 . . ?
N4 Mg2 N3 92.54(7) . . ?
N4 Mg2 Mg1 127.16(5) . . ?
N3 Mg2 Mg1 140.11(5) . . ?
C12 N2 C14 118.25(16) . . ?
C12 N2 Mg1 124.71(13) . . ?
C14 N2 Mg1 117.03(12) . . ?
C1 C2 H2A 109.5 . . ?
C1 C2 H2B 109.5 . . ?
H2A C2 H2B 109.5 . . ?
C1 C2 H2C 109.5 . . ?
H2A C2 H2C 109.5 . . ?
H2B C2 H2C 109.5 . . ?
C34 N3 C26 117.72(16) . . ?
C34 N3 Mg2 123.51(13) . . ?
C26 N3 Mg2 118.77(12) . . ?
C4 C3 C8 118.0(2) . . ?
C4 C3 C1 120.47(19) . . ?
C8 C3 C1 121.3(2) . . ?
C37 N4 C39 118.53(16) . . ?
C37 N4 Mg2 125.09(14) . . ?
C39 N4 Mg2 116.35(12) . . ?
C3 C4 C5 120.9(2) . . ?
C3 C4 H4 119.6 . . ?
C5 C4 H4 119.6 . . ?
C6 C5 C4 120.3(3) . . ?
C6 C5 H5 119.8 . . ?
C4 C5 H5 119.8 . . ?
C7 C6 C5 119.4(2) . . ?
C7 C6 H6 120.3 . . ?
C5 C6 H6 120.3 . . ?
C6 C7 C8 120.6(3) . . ?
C6 C7 H7 119.7 . . ?
C8 C7 H7 119.7 . . ?
C7 C8 C3 120.7(2) . . ?
C7 C8 H8 119.7 . . ?
C3 C8 H8 119.7 . . ?
N1 C9 C11 123.27(17) . . ?
N1 C9 C10 123.18(18) . . ?
C11 C9 C10 113.55(17) . . ?
C9 C10 H10A 109.5 . . ?
C9 C10 H10B 109.5 . . ?
H10A C10 H10B 109.5 . . ?
C9 C10 H10C 109.5 . . ?
H10A C10 H10C 109.5 . . ?
H10B C10 H10C 109.5 . . ?
C12 C11 C9 129.67(18) . . ?
C12 C11 H11 115.2 . . ?
C9 C11 H11 115.2 . . ?
N2 C12 C11 124.20(18) . . ?
N2 C12 C13 119.29(17) . . ?
C11 C12 C13 116.51(17) . . ?
C12 C13 H13A 109.5 . . ?
C12 C13 H13B 109.5 . . ?
H13A C13 H13B 109.5 . . ?
C12 C13 H13C 109.5 . . ?
H13A C13 H13C 109.5 . . ?
H13B C13 H13C 109.5 . . ?
C19 C14 C15 120.67(18) . . ?
C19 C14 N2 120.08(17) . . ?
C15 C14 N2 119.13(17) . . ?
C16 C15 C14 118.52(19) . . ?
C16 C15 C23 120.08(18) . . ?
C14 C15 C23 121.38(17) . . ?
C17 C16 C15 121.03(19) . . ?
C17 C16 H16 119.5 . . ?
C15 C16 H16 119.5 . . ?
C18 C17 C16 119.84(19) . . ?
C18 C17 H17 120.1 . . ?
C16 C17 H17 120.1 . . ?
C17 C18 C19 121.3(2) . . ?
C17 C18 H18 119.3 . . ?
C19 C18 H18 119.3 . . ?
C18 C19 C14 118.59(19) . . ?
C18 C19 C20 119.61(19) . . ?
C14 C19 C20 121.80(18) . . ?
C19 C20 C22 111.36(18) . . ?
C19 C20 C21 111.3(2) . . ?
C22 C20 C21 110.6(2) . . ?
C19 C20 H20 107.8 . . ?
C22 C20 H20 107.8 . . ?
C21 C20 H20 107.8 . . ?
C20 C21 H21A 109.5 . . ?
C20 C21 H21B 109.5 . . ?
H21A C21 H21B 109.5 . . ?
C20 C21 H21C 109.5 . . ?
H21A C21 H21C 109.5 . . ?
H21B C21 H21C 109.5 . . ?
C20 C22 H22A 109.5 . . ?
C20 C22 H22B 109.5 . . ?
H22A C22 H22B 109.5 . . ?
C20 C22 H22C 109.5 . . ?
H22A C22 H22C 109.5 . . ?
H22B C22 H22C 109.5 . . ?
C15 C23 C25 113.16(18) . . ?
C15 C23 C24 110.21(17) . . ?
C25 C23 C24 109.95(19) . . ?
C15 C23 H23 107.8 . . ?
C25 C23 H23 107.8 . . ?
C24 C23 H23 107.8 . . ?
C23 C24 H24A 109.5 . . ?
C23 C24 H24B 109.5 . . ?
H24A C24 H24B 109.5 . . ?
C23 C24 H24C 109.5 . . ?
H24A C24 H24C 109.5 . . ?
H24B C24 H24C 109.5 . . ?
C23 C25 H25A 109.5 . . ?
C23 C25 H25B 109.5 . . ?
H25A C25 H25B 109.5 . . ?
C23 C25 H25C 109.5 . . ?
H25A C25 H25C 109.5 . . ?
H25B C25 H25C 109.5 . . ?
N3 C26 C27 109.47(15) . . ?
N3 C26 C28 112.84(16) . . ?
C27 C26 C28 110.89(16) . . ?
N3 C26 H26 107.8 . . ?
C27 C26 H26 107.8 . . ?
C28 C26 H26 107.8 . . ?
C26 C27 H27A 109.5 . . ?
C26 C27 H27B 109.5 . . ?
H27A C27 H27B 109.5 . . ?
C26 C27 H27C 109.5 . . ?
H27A C27 H27C 109.5 . . ?
H27B C27 H27C 109.5 . . ?
C33 C28 C29 118.1(2) . . ?
C33 C28 C26 122.87(19) . . ?
C29 C28 C26 119.07(19) . . ?
C30 C29 C28 120.8(2) . . ?
C30 C29 H29 119.6 . . ?
C28 C29 H29 119.6 . . ?
C31 C30 C29 120.5(2) . . ?
C31 C30 H30 119.7 . . ?
C29 C30 H30 119.7 . . ?
C30 C31 C32 119.5(2) . . ?
C30 C31 H31 120.2 . . ?
C32 C31 H31 120.2 . . ?
C31 C32 C33 120.1(3) . . ?
C31 C32 H32 119.9 . . ?
C33 C32 H32 119.9 . . ?
C28 C33 C32 121.0(2) . . ?
C28 C33 H33 119.5 . . ?
C32 C33 H33 119.5 . . ?
N3 C34 C36 124.68(18) . . ?
N3 C34 C35 121.11(18) . . ?
C36 C34 C35 114.20(17) . . ?
C34 C35 H35A 109.5 . . ?
C34 C35 H35B 109.5 . . ?
H35A C35 H35B 109.5 . . ?
C34 C35 H35C 109.5 . . ?
H35A C35 H35C 109.5 . . ?
H35B C35 H35C 109.5 . . ?
C37 C36 C34 130.37(18) . . ?
C37 C36 H36 114.8 . . ?
C34 C36 H36 114.8 . . ?
N4 C37 C36 123.77(18) . . ?
N4 C37 C38 119.57(18) . . ?
C36 C37 C38 116.65(18) . . ?
C37 C38 H38A 109.5 . . ?
C37 C38 H38B 109.5 . . ?
H38A C38 H38B 109.5 . . ?
C37 C38 H38C 109.5 . . ?
H38A C38 H38C 109.5 . . ?
H38B C38 H38C 109.5 . . ?
C40 C39 C44 120.75(18) . . ?
C40 C39 N4 119.92(17) . . ?
C44 C39 N4 119.24(17) . . ?
C41 C40 C39 118.64(19) . . ?
C41 C40 C48 119.26(18) . . ?
C39 C40 C48 122.10(18) . . ?
C42 C41 C40 120.8(2) . . ?
C42 C41 H41 119.6 . . ?
C40 C41 H41 119.6 . . ?
C43 C42 C41 120.20(19) . . ?
C43 C42 H42 119.9 . . ?
C41 C42 H42 119.9 . . ?
C42 C43 C44 121.2(2) . . ?
C42 C43 H43 119.4 . . ?
C44 C43 H43 119.4 . . ?
C43 C44 C39 118.37(19) . . ?
C43 C44 C45 119.61(19) . . ?
C39 C44 C45 122.02(18) . . ?
C44 C45 C47 112.69(19) . . ?
C44 C45 C46 110.51(18) . . ?
C47 C45 C46 110.0(2) . . ?
C44 C45 H45 107.8 . . ?
C47 C45 H45 107.8 . . ?
C46 C45 H45 107.8 . . ?
C45 C46 H46A 109.5 . . ?
C45 C46 H46B 109.5 . . ?
H46A C46 H46B 109.5 . . ?
C45 C46 H46C 109.5 . . ?
H46A C46 H46C 109.5 . . ?
H46B C46 H46C 109.5 . . ?
C45 C47 H47A 109.5 . . ?
C45 C47 H47B 109.5 . . ?
H47A C47 H47B 109.5 . . ?
C45 C47 H47C 109.5 . . ?
H47A C47 H47C 109.5 . . ?
H47B C47 H47C 109.5 . . ?
C40 C48 C49 111.5(2) . . ?
C40 C48 C50 111.32(18) . . ?
C49 C48 C50 110.1(2) . . ?
C40 C48 H48 107.9 . . ?
C49 C48 H48 107.9 . . ?
C50 C48 H48 107.9 . . ?
C48 C49 H49A 109.5 . . ?
C48 C49 H49B 109.5 . . ?
H49A C49 H49B 109.5 . . ?
C48 C49 H49C 109.5 . . ?
H49A C49 H49C 109.5 . . ?
H49B C49 H49C 109.5 . . ?
C48 C50 H50A 109.5 . . ?
C48 C50 H50B 109.5 . . ?
H50A C50 H50B 109.5 . . ?
C48 C50 H50C 109.5 . . ?
H50A C50 H50C 109.5 . . ?
H50B C50 H50C 109.5 . . ?

loop_
_geom_bond_atom_site_label_1
_geom_bond_atom_site_label_2
_geom_bond_distance
_geom_bond_site_symmetry_2
_geom_bond_publ_flag
Mg1 N2 2.0471(17) . ?
Mg1 N1 2.0487(17) . ?
Mg1 Mg2 2.8535(8) . ?
N1 C9 1.320(3) . ?
N1 C1 1.485(2) . ?
C1 C3 1.526(3) . ?
C1 C2 1.532(3) . ?
C1 H1 1.0000 . ?
Mg2 N4 2.0481(17) . ?
Mg2 N3 2.0772(17) . ?
N2 C12 1.332(3) . ?
N2 C14 1.437(2) . ?
C2 H2A 0.9800 . ?
C2 H2B 0.9800 . ?
C2 H2C 0.9800 . ?
N3 C34 1.327(3) . ?
N3 C26 1.483(2) . ?
C3 C4 1.389(3) . ?
C3 C8 1.395(3) . ?
N4 C37 1.328(3) . ?
N4 C39 1.441(3) . ?
C4 C5 1.389(3) . ?
C4 H4 0.9500 . ?
C5 C6 1.381(5) . ?
C5 H5 0.9500 . ?
C6 C7 1.372(5) . ?
C6 H6 0.9500 . ?
C7 C8 1.389(4) . ?
C7 H7 0.9500 . ?
C8 H8 0.9500 . ?
C9 C11 1.413(3) . ?
C9 C10 1.525(3) . ?
C10 H10A 0.9800 . ?
C10 H10B 0.9800 . ?
C10 H10C 0.9800 . ?
C11 C12 1.398(3) . ?
C11 H11 0.9500 . ?
C12 C13 1.519(3) . ?
C13 H13A 0.9800 . ?
C13 H13B 0.9800 . ?
C13 H13C 0.9800 . ?
C14 C19 1.407(3) . ?
C14 C15 1.409(3) . ?
C15 C16 1.395(3) . ?
C15 C23 1.527(3) . ?
C16 C17 1.386(3) . ?
C16 H16 0.9500 . ?
C17 C18 1.380(3) . ?
C17 H17 0.9500 . ?
C18 C19 1.392(3) . ?
C18 H18 0.9500 . ?
C19 C20 1.523(3) . ?
C20 C22 1.526(3) . ?
C20 C21 1.528(3) . ?
C20 H20 1.0000 . ?
C21 H21A 0.9800 . ?
C21 H21B 0.9800 . ?
C21 H21C 0.9800 . ?
C22 H22A 0.9800 . ?
C22 H22B 0.9800 . ?
C22 H22C 0.9800 . ?
C23 C25 1.528(3) . ?
C23 C24 1.529(3) . ?
C23 H23 1.0000 . ?
C24 H24A 0.9800 . ?
C24 H24B 0.9800 . ?
C24 H24C 0.9800 . ?
C25 H25A 0.9800 . ?
C25 H25B 0.9800 . ?
C25 H25C 0.9800 . ?
C26 C27 1.527(3) . ?
C26 C28 1.531(3) . ?
C26 H26 1.0000 . ?
C27 H27A 0.9800 . ?
C27 H27B 0.9800 . ?
C27 H27C 0.9800 . ?
C28 C33 1.386(3) . ?
C28 C29 1.401(3) . ?
C29 C30 1.385(4) . ?
C29 H29 0.9500 . ?
C30 C31 1.379(4) . ?
C30 H30 0.9500 . ?
C31 C32 1.382(4) . ?
C31 H31 0.9500 . ?
C32 C33 1.395(3) . ?
C32 H32 0.9500 . ?
C33 H33 0.9500 . ?
C34 C36 1.405(3) . ?
C34 C35 1.521(3) . ?
C35 H35A 0.9800 . ?
C35 H35B 0.9800 . ?
C35 H35C 0.9800 . ?
C36 C37 1.400(3) . ?
C36 H36 0.9500 . ?
C37 C38 1.517(3) . ?
C38 H38A 0.9800 . ?
C38 H38B 0.9800 . ?
C38 H38C 0.9800 . ?
C39 C40 1.404(3) . ?
C39 C44 1.412(3) . ?
C40 C41 1.400(3) . ?
C40 C48 1.523(3) . ?
C41 C42 1.381(3) . ?
C41 H41 0.9500 . ?
C42 C43 1.379(3) . ?
C42 H42 0.9500 . ?
C43 C44 1.395(3) . ?
C43 H43 0.9500 . ?
C44 C45 1.518(3) . ?
C45 C47 1.534(3) . ?
C45 C46 1.535(3) . ?
C45 H45 1.0000 . ?
C46 H46A 0.9800 . ?
C46 H46B 0.9800 . ?
C46 H46C 0.9800 . ?
C47 H47A 0.9800 . ?
C47 H47B 0.9800 . ?
C47 H47C 0.9800 . ?
C48 C49 1.525(3) . ?
C48 C50 1.527(3) . ?
C48 H48 1.0000 . ?
C49 H49A 0.9800 . ?
C49 H49B 0.9800 . ?
C49 H49C 0.9800 . ?
C50 H50A 0.9800 . ?
C50 H50B 0.9800 . ?
C50 H50C 0.9800 . ?
